data_4002140
loop_
_publ_author_name
'Sibille, Romain'
'Mazet, Thomas'
'Malaman, Bernard'
'Wang, Qirong'
'Didelot, Emilie'
'Fran\,cois, Michel'

_publ_section_title
;
 Site-Dependent Substitutions in Mixed-Metal Metal--Organic Frameworks: A
 Case Study and Guidelines for Analogous Systems
;
_journal_issue 1
_journal_name_full 'Chemistry of Materials'
_journal_page_first 133
_journal_paper_doi 10.1021/cm503570f
_journal_volume 27
_journal_year 2015
_chemical_formula_sum 'C16 H18 Co0.95 Fe4.05 O18'
_chemical_formula_weight 780.48
_chemical_name_systematic
;
 ?
;
_space_group_IT_number 14
_symmetry_space_group_name_Hall '-P 2ybc'
_symmetry_space_group_name_H-M 'P 1 21/c 1'
_atom_sites_solution_hydrogens geom
_atom_sites_solution_primary direct
_atom_sites_solution_secondary difmap
_audit_creation_method SHELXL-97
_cell_angle_alpha 90.00
_cell_angle_beta 96.705(2)
_cell_angle_gamma 90.00
_cell_formula_units_Z 2
_cell_length_a 9.4716(5)
_cell_length_b 9.4045(5)
_cell_length_c 12.4596(6)
_cell_measurement_temperature 296(2)
_cell_volume 1102.26(10)
_computing_structure_refinement 'SHELXL-97 (Sheldrick, 1997)'
_diffrn_ambient_temperature 296(2)
_diffrn_measured_fraction_theta_full 0.997
_diffrn_measured_fraction_theta_max 0.997
_diffrn_radiation_monochromator graphite
_diffrn_radiation_source 'fine-focus sealed tube'
_diffrn_radiation_type MoK\a
_diffrn_radiation_wavelength 0.71073
_diffrn_reflns_av_R_equivalents 0.0522
_diffrn_reflns_av_sigmaI/netI 0.0297
_diffrn_reflns_limit_h_max 15
_diffrn_reflns_limit_h_min -15
_diffrn_reflns_limit_k_max 14
_diffrn_reflns_limit_k_min -14
_diffrn_reflns_limit_l_max 19
_diffrn_reflns_limit_l_min -19
_diffrn_reflns_number 47207
_diffrn_reflns_theta_full 34.39
_diffrn_reflns_theta_max 34.39
_diffrn_reflns_theta_min 2.16
_exptl_absorpt_coefficient_mu 3.397
_exptl_crystal_density_diffrn 2.352
_exptl_crystal_density_method 'not measured'
_exptl_crystal_F_000 778
_refine_diff_density_max 1.130
_refine_diff_density_min -0.701
_refine_diff_density_rms 0.160
_refine_ls_extinction_method none
_refine_ls_goodness_of_fit_ref 1.165
_refine_ls_hydrogen_treatment mixed
_refine_ls_matrix_type full
_refine_ls_number_parameters 178
_refine_ls_number_reflns 4620
_refine_ls_number_restraints 0
_refine_ls_restrained_S_all 1.165
_refine_ls_R_factor_all 0.0452
_refine_ls_R_factor_gt 0.0326
_refine_ls_shift/su_max 0.001
_refine_ls_shift/su_mean 0.000
_refine_ls_structure_factor_coef Fsqd
_refine_ls_weighting_details 'calc w=1/[\s^2^(Fo^2^)+(0.0460P)^2^+1.3815P] where P=(Fo^2^+2Fc^2^)/3'
_refine_ls_weighting_scheme calc
_refine_ls_wR_factor_gt 0.0960
_refine_ls_wR_factor_ref 0.1018
_reflns_number_gt 3832
_reflns_number_total 4620
_reflns_threshold_expression >2sigma(I)
_cod_data_source_file cm503570f_si_003.cif
_cod_data_source_block 12
_cod_depositor_comments 'Adding full bibliography for 4002129--4002143.cif.'
_cod_database_code 4002140

loop_
_symmetry_equiv_pos_as_xyz
'x, y, z'
'-x, y+1/2, -z+1/2'
'-x, -y, -z'
'x, -y-1/2, z-1/2'

loop_
_atom_site_label
_atom_site_type_symbol
_atom_site_fract_x
_atom_site_fract_y
_atom_site_fract_z
_atom_site_U_iso_or_equiv
_atom_site_adp_type
_atom_site_occupancy
_atom_site_symmetry_multiplicity
_atom_site_calc_flag
_atom_site_refinement_flags
Co1 Co 0.5000 0.0000 0.0000 0.01051(9) Uani 0.35 2 d SP
Fe1 Fe 0.5000 0.0000 0.0000 0.01051(9) Uani 0.65 2 d SP
Co2 Co 0.61697(3) 0.20734(3) -0.16595(3) 0.01124(7) Uani 0.16 1 d P
Fe2 Fe 0.61697(3) 0.20734(3) -0.16595(3) 0.01124(7) Uani 0.84 1 d P
Co3 Co 0.66890(3) -0.18148(3) -0.15460(3) 0.01162(7) Uani 0.14 1 d P
Fe3 Fe 0.66890(3) -0.18148(3) -0.15460(3) 0.01162(7) Uani 0.87 1 d P
O1 O 0.55158(16) 0.00409(15) -0.16012(13) 0.0114(3) Uani 1 1 d .
O2 O 0.63100(17) -0.25309(18) 0.17709(13) 0.0140(3) Uani 1 1 d .
O3 O 1.16667(19) -0.1585(2) 0.16070(16) 0.0214(4) Uani 1 1 d .
O4 O 0.6491(2) 0.42289(18) -0.16265(15) 0.0201(3) Uani 1 1 d .
O5 O 0.7531(2) 0.62643(19) -0.10969(18) 0.0268(4) Uani 1 1 d .
O6 O 0.54978(18) 0.27221(18) 0.16320(14) 0.0163(3) Uani 1 1 d .
O7 O 0.62779(18) 0.19121(17) 0.01267(13) 0.0152(3) Uani 1 1 d .
O8 O 0.66794(17) -0.13767(19) 0.02721(14) 0.0162(3) Uani 1 1 d .
O9 O 1.14204(19) 0.0784(2) 0.15334(17) 0.0230(4) Uani 1 1 d .
C1 C 0.7338(2) 0.4961(2) -0.09885(19) 0.0144(4) Uani 1 1 d .
C2 C 0.7231(4) 0.4090(4) 0.0897(2) 0.0375(8) Uani 1 1 d .
H2A H 0.7854 0.4065 0.1572 0.045 Uiso 1 1 calc R
H2B H 0.6647 0.4935 0.0910 0.045 Uiso 1 1 calc R
C3 C 0.6273(2) 0.2823(2) 0.08678(17) 0.0133(4) Uani 1 1 d .
C4 C 0.8152(3) 0.4255(3) -0.00157(19) 0.0184(4) Uani 1 1 d .
H4A H 0.8982 0.4822 0.0232 0.022 Uiso 1 1 calc R
H4B H 0.8476 0.3326 -0.0221 0.022 Uiso 1 1 calc R
C5 C 0.7138(2) -0.2008(2) 0.11480(18) 0.0121(3) Uani 1 1 d .
C6 C 0.8730(2) -0.2059(3) 0.1410(2) 0.0203(5) Uani 1 1 d .
H6A H 0.9139 -0.2603 0.0861 0.024 Uiso 1 1 calc R
H6B H 0.8975 -0.2529 0.2100 0.024 Uiso 1 1 calc R
C7 C 0.9336(3) -0.0561(3) 0.1459(3) 0.0239(5) Uani 1 1 d .
H7A H 0.8935 -0.0051 0.0818 0.029 Uiso 1 1 calc R
H7B H 0.9027 -0.0081 0.2079 0.029 Uiso 1 1 calc R
C8 C 1.0940(2) -0.0460(3) 0.15349(19) 0.0154(4) Uani 1 1 d .

loop_
_atom_site_aniso_label
_atom_site_aniso_U_11
_atom_site_aniso_U_22
_atom_site_aniso_U_33
_atom_site_aniso_U_23
_atom_site_aniso_U_13
_atom_site_aniso_U_12
Co1 0.01292(18) 0.00918(17) 0.00969(18) 0.00056(13) 0.00238(13) -0.00041(13)
Fe1 0.01292(18) 0.00918(17) 0.00969(18) 0.00056(13) 0.00238(13) -0.00041(13)
Co2 0.01448(14) 0.00828(12) 0.01087(14) 0.00073(9) 0.00117(10) -0.00132(9)
Fe2 0.01448(14) 0.00828(12) 0.01087(14) 0.00073(9) 0.00117(10) -0.00132(9)
Co3 0.01297(14) 0.00839(13) 0.01342(14) -0.00111(10) 0.00126(10) -0.00077(9)
Fe3 0.01297(14) 0.00839(13) 0.01342(14) -0.00111(10) 0.00126(10) -0.00077(9)
O1 0.0139(6) 0.0091(6) 0.0109(6) -0.0002(5) 0.0005(5) -0.0008(5)
O2 0.0138(7) 0.0163(7) 0.0122(7) 0.0026(5) 0.0027(5) -0.0007(5)
O3 0.0136(7) 0.0204(8) 0.0305(10) -0.0037(7) 0.0034(7) -0.0007(6)
O4 0.0253(8) 0.0120(7) 0.0206(8) 0.0011(6) -0.0078(7) -0.0024(6)
O5 0.0303(10) 0.0102(7) 0.0377(11) 0.0019(7) -0.0059(8) -0.0018(6)
O6 0.0203(8) 0.0176(7) 0.0116(7) -0.0024(6) 0.0045(6) -0.0056(6)
O7 0.0192(7) 0.0152(7) 0.0115(7) -0.0024(5) 0.0031(6) -0.0061(6)
O8 0.0143(7) 0.0211(8) 0.0136(7) 0.0044(6) 0.0030(5) 0.0031(6)
O9 0.0159(8) 0.0189(8) 0.0345(10) -0.0038(7) 0.0046(7) -0.0052(6)
C1 0.0152(9) 0.0113(8) 0.0167(10) -0.0003(7) 0.0018(7) 0.0001(7)
C2 0.064(2) 0.0337(15) 0.0177(12) -0.0099(11) 0.0152(13) -0.0353(15)
C3 0.0181(9) 0.0120(8) 0.0096(8) 0.0000(7) 0.0008(7) -0.0043(7)
C4 0.0183(10) 0.0188(10) 0.0174(10) 0.0043(8) -0.0007(8) -0.0075(8)
C5 0.0122(8) 0.0104(8) 0.0136(9) 0.0008(6) 0.0012(7) -0.0002(6)
C6 0.0100(8) 0.0172(10) 0.0331(13) 0.0094(9) 0.0003(8) -0.0006(7)
C7 0.0125(9) 0.0178(10) 0.0414(15) -0.0034(10) 0.0035(9) -0.0025(8)
C8 0.0118(8) 0.0184(10) 0.0161(9) -0.0031(7) 0.0023(7) -0.0030(7)

loop_
_atom_type_symbol
_atom_type_description
_atom_type_scat_dispersion_real
_atom_type_scat_dispersion_imag
_atom_type_scat_source
C C 0.0033 0.0016 'International Tables Vol C Tables 4.2.6.8 and 6.1.1.4'
H H 0.0000 0.0000 'International Tables Vol C Tables 4.2.6.8 and 6.1.1.4'
O O 0.0106 0.0060 'International Tables Vol C Tables 4.2.6.8 and 6.1.1.4'
Co Co 0.3494 0.9721 'International Tables Vol C Tables 4.2.6.8 and 6.1.1.4'
Fe Fe 0.3463 0.8444 'International Tables Vol C Tables 4.2.6.8 and 6.1.1.4'

loop_
_geom_angle_atom_site_label_1
_geom_angle_atom_site_label_2
_geom_angle_atom_site_label_3
_geom_angle
_geom_angle_site_symmetry_1
_geom_angle_site_symmetry_3
O8 Co1 O8 180.00(9) . 3_655
O8 Co1 O1 95.34(6) . 3_655
O8 Co1 O1 84.66(6) 3_655 3_655
O8 Co1 O1 84.66(6) . .
O8 Co1 O1 95.34(6) 3_655 .
O1 Co1 O1 180.00(8) 3_655 .
O8 Co1 O7 84.48(7) . 3_655
O8 Co1 O7 95.52(7) 3_655 3_655
O1 Co1 O7 82.21(6) 3_655 3_655
O1 Co1 O7 97.79(6) . 3_655
O8 Co1 O7 95.52(7) . .
O8 Co1 O7 84.48(7) 3_655 .
O1 Co1 O7 97.79(6) 3_655 .
O1 Co1 O7 82.21(6) . .
O7 Co1 O7 180.00(5) 3_655 .
O8 Fe1 O8 180.00(9) . 3_655
O8 Fe1 O1 95.34(6) . 3_655
O8 Fe1 O1 84.66(6) 3_655 3_655
O8 Fe1 O1 84.66(6) . .
O8 Fe1 O1 95.34(6) 3_655 .
O1 Fe1 O1 180.00(8) 3_655 .
O8 Fe1 O7 84.48(7) . 3_655
O8 Fe1 O7 95.52(7) 3_655 3_655
O1 Fe1 O7 82.21(6) 3_655 3_655
O1 Fe1 O7 97.79(6) . 3_655
O8 Fe1 O7 95.52(7) . .
O8 Fe1 O7 84.48(7) 3_655 .
O1 Fe1 O7 97.79(6) 3_655 .
O1 Fe1 O7 82.21(6) . .
O7 Fe1 O7 180.00(5) 3_655 .
O1 Co2 O4 169.72(7) . .
O1 Co2 O3 95.45(7) . 3_755
O4 Co2 O3 94.21(7) . 3_755
O1 Co2 O6 93.65(7) . 4_565
O4 Co2 O6 87.57(7) . 4_565
O3 Co2 O6 103.02(7) 3_755 4_565
O1 Co2 O7 82.96(6) . .
O4 Co2 O7 93.33(7) . .
O3 Co2 O7 91.33(7) 3_755 .
O6 Co2 O7 165.53(7) 4_565 .
O1 Co2 O2 82.41(6) . 3_655
O4 Co2 O2 88.03(7) . 3_655
O3 Co2 O2 177.30(7) 3_755 3_655
O6 Co2 O2 75.56(6) 4_565 3_655
O7 Co2 O2 90.03(6) . 3_655
O1 Fe2 O4 169.72(7) . .
O1 Fe2 O3 95.45(7) . 3_755
O4 Fe2 O3 94.21(7) . 3_755
O1 Fe2 O6 93.65(7) . 4_565
O4 Fe2 O6 87.57(7) . 4_565
O3 Fe2 O6 103.02(7) 3_755 4_565
O1 Fe2 O7 82.96(6) . .
O4 Fe2 O7 93.33(7) . .
O3 Fe2 O7 91.33(7) 3_755 .
O6 Fe2 O7 165.53(7) 4_565 .
O1 Fe2 O2 82.41(6) . 3_655
O4 Fe2 O2 88.03(7) . 3_655
O3 Fe2 O2 177.30(7) 3_755 3_655
O6 Fe2 O2 75.56(6) 4_565 3_655
O7 Fe2 O2 90.03(6) . 3_655
O5 Co3 O9 96.01(8) 1_545 3_755
O5 Co3 O1 162.74(8) 1_545 .
O9 Co3 O1 93.86(7) 3_755 .
O5 Co3 O2 91.68(8) 1_545 4
O9 Co3 O2 100.85(7) 3_755 4
O1 Co3 O2 100.33(6) . 4
O5 Co3 O6 90.33(8) 1_545 3_655
O9 Co3 O6 173.63(7) 3_755 3_655
O1 Co3 O6 80.14(6) . 3_655
O2 Co3 O6 78.33(6) 4 3_655
O5 Co3 O8 86.25(8) 1_545 .
O9 Co3 O8 90.67(7) 3_755 .
O1 Co3 O8 79.50(6) . .
O2 Co3 O8 168.45(6) 4 .
O6 Co3 O8 90.31(6) 3_655 .
O5 Fe3 O9 96.01(8) 1_545 3_755
O5 Fe3 O1 162.74(8) 1_545 .
O9 Fe3 O1 93.86(7) 3_755 .
O5 Fe3 O2 91.68(8) 1_545 4
O9 Fe3 O2 100.85(7) 3_755 4
O1 Fe3 O2 100.33(6) . 4
O5 Fe3 O6 90.33(8) 1_545 3_655
O9 Fe3 O6 173.63(7) 3_755 3_655
O1 Fe3 O6 80.14(6) . 3_655
O2 Fe3 O6 78.33(6) 4 3_655
O5 Fe3 O8 86.25(8) 1_545 .
O9 Fe3 O8 90.67(7) 3_755 .
O1 Fe3 O8 79.50(6) . .
O2 Fe3 O8 168.45(6) 4 .
O6 Fe3 O8 90.31(6) 3_655 .
Fe2 O1 Co2 0.000(17) . .
Fe2 O1 Fe3 129.55(8) . .
Co2 O1 Fe3 129.55(8) . .
Fe2 O1 Co3 129.55(8) . .
Co2 O1 Co3 129.55(8) . .
Fe3 O1 Co3 0.00(2) . .
Fe2 O1 Fe1 99.07(6) . .
Co2 O1 Fe1 99.07(6) . .
Fe3 O1 Fe1 97.83(6) . .
Co3 O1 Fe1 97.83(6) . .
Fe2 O1 Co1 99.07(6) . .
Co2 O1 Co1 99.07(6) . .
Fe3 O1 Co1 97.83(6) . .
Co3 O1 Co1 97.83(6) . .
Fe1 O1 Co1 0.0 . .
C5 O2 Fe3 131.08(14) . 4_556
C5 O2 Co3 131.08(14) . 4_556
Fe3 O2 Co3 0.00(2) 4_556 4_556
C5 O2 Co2 124.94(14) . 3_655
Fe3 O2 Co2 99.11(6) 4_556 3_655
Co3 O2 Co2 99.11(6) 4_556 3_655
C5 O2 Fe2 124.94(14) . 3_655
Fe3 O2 Fe2 99.11(6) 4_556 3_655
Co3 O2 Fe2 99.11(6) 4_556 3_655
Co2 O2 Fe2 0.000(15) 3_655 3_655
C8 O3 Fe2 135.32(16) . 3_755
C8 O3 Co2 135.32(16) . 3_755
Fe2 O3 Co2 0.00(2) 3_755 3_755
C1 O4 Co2 129.27(15) . .
C1 O4 Fe2 129.27(15) . .
Co2 O4 Fe2 0.00(2) . .
C1 O5 Fe3 147.81(18) . 1_565
C1 O5 Co3 147.81(18) . 1_565
Fe3 O5 Co3 0.000(16) 1_565 1_565
C3 O6 Fe2 127.03(15) . 4_566
C3 O6 Co2 127.03(15) . 4_566
Fe2 O6 Co2 0.000(5) 4_566 4_566
C3 O6 Fe3 127.32(14) . 3_655
Fe2 O6 Fe3 104.28(7) 4_566 3_655
Co2 O6 Fe3 104.28(7) 4_566 3_655
C3 O6 Co3 127.32(14) . 3_655
Fe2 O6 Co3 104.28(7) 4_566 3_655
Co2 O6 Co3 104.28(7) 4_566 3_655
Fe3 O6 Co3 0.00(2) 3_655 3_655
C3 O7 Co1 124.65(14) . .
C3 O7 Fe1 124.65(14) . .
Co1 O7 Fe1 0.0 . .
C3 O7 Co2 133.19(15) . .
Co1 O7 Co2 91.36(6) . .
Fe1 O7 Co2 91.36(6) . .
C3 O7 Fe2 133.19(15) . .
Co1 O7 Fe2 91.36(6) . .
Fe1 O7 Fe2 91.36(6) . .
Co2 O7 Fe2 0.000(15) . .
C5 O8 Co1 128.09(15) . .
C5 O8 Fe1 128.09(15) . .
Co1 O8 Fe1 0.0 . .
C5 O8 Co3 136.01(15) . .
Co1 O8 Co3 92.43(6) . .
Fe1 O8 Co3 92.43(6) . .
C5 O8 Fe3 136.01(15) . .
Co1 O8 Fe3 92.43(6) . .
Fe1 O8 Fe3 92.43(6) . .
Co3 O8 Fe3 0.000(15) . .
C8 O9 Fe3 139.71(16) . 3_755
C8 O9 Co3 139.71(16) . 3_755
Fe3 O9 Co3 0.00(2) 3_755 3_755
O5 C1 O4 123.8(2) . .
O5 C1 C4 116.8(2) . .
O4 C1 C4 119.4(2) . .
C3 C2 C4 117.5(2) . .
C3 C2 H2A 107.9 . .
C4 C2 H2A 107.9 . .
C3 C2 H2B 107.9 . .
C4 C2 H2B 107.9 . .
H2A C2 H2B 107.2 . .
O7 C3 O6 123.4(2) . .
O7 C3 C2 120.3(2) . .
O6 C3 C2 116.3(2) . .
C1 C4 C2 111.2(2) . .
C1 C4 H4A 109.4 . .
C2 C4 H4A 109.4 . .
C1 C4 H4B 109.4 . .
C2 C4 H4B 109.4 . .
H4A C4 H4B 108.0 . .
O2 C5 O8 122.23(19) . .
O2 C5 C6 122.1(2) . .
O8 C5 C6 115.67(19) . .
C5 C6 C7 110.05(19) . .
C5 C6 H6A 109.7 . .
C7 C6 H6A 109.7 . .
C5 C6 H6B 109.7 . .
C7 C6 H6B 109.7 . .
H6A C6 H6B 108.2 . .
C8 C7 C6 115.6(2) . .
C8 C7 H7A 108.4 . .
C6 C7 H7A 108.4 . .
C8 C7 H7B 108.4 . .
C6 C7 H7B 108.4 . .
H7A C7 H7B 107.4 . .
O9 C8 O3 126.0(2) . .
O9 C8 C7 114.8(2) . .
O3 C8 C7 119.2(2) . .

loop_
_geom_bond_atom_site_label_1
_geom_bond_atom_site_label_2
_geom_bond_distance
_geom_bond_site_symmetry_2
Co1 O8 2.0483(16) .
Co1 O8 2.0483(16) 3_655
Co1 O1 2.1090(16) 3_655
Co1 O1 2.1090(16) .
Co1 O7 2.1631(16) 3_655
Co1 O7 2.1631(16) .
Fe1 O8 2.0483(16) .
Fe1 O8 2.0483(16) 3_655
Fe1 O1 2.1090(16) 3_655
Fe1 O1 2.1090(16) .
Fe1 O7 2.1631(16) 3_655
Fe1 O7 2.1631(16) .
Co2 O1 2.0132(15) .
Co2 O4 2.0496(18) .
Co2 O3 2.0936(18) 3_755
Co2 O6 2.1581(17) 4_565
Co2 O7 2.2210(17) .
Co2 O2 2.3759(16) 3_655
Fe2 O1 2.0132(15) .
Fe2 O4 2.0496(18) .
Fe2 O3 2.0936(18) 3_755
Fe2 O6 2.1581(17) 4_565
Fe2 O7 2.2210(17) .
Fe2 O2 2.3759(16) 3_655
Co3 O5 2.0270(18) 1_545
Co3 O9 2.0347(18) 3_755
Co3 O1 2.0658(15) .
Co3 O2 2.1748(16) 4
Co3 O6 2.2311(17) 3_655
Co3 O8 2.3035(17) .
Fe3 O5 2.0270(18) 1_545
Fe3 O9 2.0347(18) 3_755
Fe3 O1 2.0658(15) .
Fe3 O2 2.1748(16) 4
Fe3 O6 2.2311(17) 3_655
Fe3 O8 2.3035(17) .
O2 C5 1.265(3) .
O2 Fe3 2.1748(16) 4_556
O2 Co3 2.1748(16) 4_556
O2 Co2 2.3759(16) 3_655
O2 Fe2 2.3759(16) 3_655
O3 C8 1.260(3) .
O3 Fe2 2.0936(18) 3_755
O3 Co2 2.0936(18) 3_755
O4 C1 1.265(3) .
O5 C1 1.249(3) .
O5 Fe3 2.0270(18) 1_565
O5 Co3 2.0270(18) 1_565
O6 C3 1.272(3) .
O6 Fe2 2.1581(17) 4_566
O6 Co2 2.1581(17) 4_566
O6 Fe3 2.2311(17) 3_655
O6 Co3 2.2311(17) 3_655
O7 C3 1.260(3) .
O8 C5 1.273(3) .
O9 C8 1.256(3) .
O9 Fe3 2.0347(18) 3_755
O9 Co3 2.0347(18) 3_755
C1 C4 1.512(3) .
C2 C3 1.496(3) .
C2 C4 1.520(4) .
C2 H2A 0.9700 .
C2 H2B 0.9700 .
C4 H4A 0.9700 .
C4 H4B 0.9700 .
C5 C6 1.506(3) .
C6 C7 1.520(3) .
C6 H6A 0.9700 .
C6 H6B 0.9700 .
C7 C8 1.514(3) .
C7 H7A 0.9700 .
C7 H7B 0.9700 .
